data_7707892
loop_
_publ_author_name
'Bhanja, Avik'
'Herchel, Radovan'
'Moreno-Pineda, Eufemio'
'Khara, Anjan'
'Wernsdorfer, Wolfgang'
'Ray, Debashis'

_publ_section_title
;
 Synthesis, characterization, magnetism and theoretical analysis of
 hetero-metallic [Ni<sub>2</sub>Ln<sub>2</sub>] partial di-cubane
 assemblies.
;
_journal_issue 36
_journal_name_full 'Dalton transactions (Cambridge, England : 2003)'
_journal_page_first 12517
_journal_page_last 12527
_journal_paper_doi 10.1039/d1dt00510c
_journal_volume 50
_journal_year 2021
_chemical_formula_moiety 'C64 H68 Gd2 N2 Ni2 O20, 2(CH3OH)'
_chemical_formula_sum 'C66 H76 Gd2 N2 Ni2 O22'
_chemical_formula_weight 1681.20
_space_group_crystal_system triclinic
_space_group_IT_number 2
_space_group_name_Hall '-P 1'
_space_group_name_H-M_alt 'P -1'
_atom_sites_solution_hydrogens geom
_audit_creation_method SHELXL-2014/7
_audit_update_record
;
2021-02-11 deposited with the CCDC.	2021-07-26 downloaded from the CCDC.
;
_cell_angle_alpha 78.54(3)
_cell_angle_beta 76.46(4)
_cell_angle_gamma 89.78(3)
_cell_formula_units_Z 1
_cell_length_a 11.366(12)
_cell_length_b 11.446(13)
_cell_length_c 13.959(15)
_cell_measurement_reflns_used 5501
_cell_measurement_temperature 296(2)
_cell_measurement_theta_max 31.394
_cell_measurement_theta_min 1.533
_cell_volume 1729(3)
_computing_cell_refinement 'SAINT V8.38A (?, 2016)'
_computing_data_collection SMART
_computing_data_reduction 'SAINT V8.38A (?, 2016)'
_computing_structure_refinement 'SHELXL-2014/7 (Sheldrick, 2014)'
_diffrn_ambient_temperature 296(2)
_diffrn_measured_fraction_theta_full 0.974
_diffrn_measured_fraction_theta_max 0.812
_diffrn_measurement_device_type 'Bruker SMART APEX-II'
_diffrn_measurement_method 'CCD area detector,\w-scans'
_diffrn_radiation_type MoK\a
_diffrn_radiation_wavelength 0.71073
_diffrn_reflns_av_R_equivalents 0.0683
_diffrn_reflns_av_unetI/netI 0.1116
_diffrn_reflns_Laue_measured_fraction_full 0.974
_diffrn_reflns_Laue_measured_fraction_max 0.812
_diffrn_reflns_limit_h_max 13
_diffrn_reflns_limit_h_min -15
_diffrn_reflns_limit_k_max 16
_diffrn_reflns_limit_k_min -16
_diffrn_reflns_limit_l_max 19
_diffrn_reflns_limit_l_min -16
_diffrn_reflns_number 22749
_diffrn_reflns_point_group_measured_fraction_full 0.974
_diffrn_reflns_point_group_measured_fraction_max 0.812
_diffrn_reflns_theta_full 25.242
_diffrn_reflns_theta_max 31.394
_diffrn_reflns_theta_min 1.533
_exptl_absorpt_coefficient_mu 2.505
_exptl_absorpt_correction_type multi-scan
_exptl_absorpt_process_details SADABS-2016/2
_exptl_crystal_colour GREEN
_exptl_crystal_density_diffrn 1.615
_exptl_crystal_description BLOCK
_exptl_crystal_F_000 846
_exptl_crystal_size_max .16
_exptl_crystal_size_mid .14
_exptl_crystal_size_min .12
_exptl_transmission_factor_max .740
_exptl_transmission_factor_min .676
_refine_diff_density_max 2.245
_refine_diff_density_min -2.513
_refine_diff_density_rms 0.252
_refine_ls_extinction_method none
_refine_ls_goodness_of_fit_ref 0.978
_refine_ls_hydrogen_treatment constr
_refine_ls_matrix_type full
_refine_ls_number_parameters 430
_refine_ls_number_reflns 9271
_refine_ls_number_restraints 0
_refine_ls_restrained_S_all 0.978
_refine_ls_R_factor_all 0.1188
_refine_ls_R_factor_gt 0.0597
_refine_ls_shift/su_max 0.001
_refine_ls_shift/su_mean 0.000
_refine_ls_structure_factor_coef Fsqd
_refine_ls_weighting_details 'w=1/[\s^2^(Fo^2^)+(0.1044P)^2^] where P=(Fo^2^+2Fc^2^)/3'
_refine_ls_weighting_scheme calc
_refine_ls_wR_factor_gt 0.1568
_refine_ls_wR_factor_ref 0.1904
_reflns_Friedel_coverage 0.000
_reflns_number_gt 5501
_reflns_number_total 9271
_reflns_threshold_expression 'I > 2\s(I)'
_cod_data_source_file d1dt00510c2.cif
_cod_data_source_block Complex1
_cod_depositor_comments 'Adding full bibliography for 7707892--7707895.cif.'
_cod_database_code 7707892
_shelx_shelxl_version_number 2014/7
_shelx_space_group_comment
;
The symmetry employed for this shelxl refinement is uniquely defined
by the following loop, which should always be used as a source of
symmetry information in preference to the above space-group names.
They are only intended as comments.
;

loop_
_space_group_symop_operation_xyz
'x, y, z'
'-x, -y, -z'

loop_
_atom_site_label
_atom_site_type_symbol
_atom_site_fract_x
_atom_site_fract_y
_atom_site_fract_z
_atom_site_U_iso_or_equiv
_atom_site_adp_type
_atom_site_occupancy
_atom_site_site_symmetry_order
_atom_site_calc_flag
_atom_site_refinement_flags_posn
_atom_site_refinement_flags_adp
_atom_site_refinement_flags_occupancy
_atom_site_disorder_assembly
_atom_site_disorder_group
Gd1 Gd 0.31776(3) 0.55258(3) 0.68419(2) 0.03809(14) Uani 1 1 d . . . . .
N1 N 0.5902(6) 0.7864(5) 0.3730(4) 0.0425(14) Uani 1 1 d . . . . .
C8 C 0.6107(7) 0.8699(6) 0.4161(6) 0.0445(18) Uani 1 1 d . . . . .
H7 H 0.6455 0.9408 0.3739 0.053 Uiso 1 1 calc R U . . .
O11 O -0.0073(8) 0.3244(7) 0.9009(5) 0.091(2) Uani 1 1 d . . . . .
H38 H -0.0496 0.3621 0.9392 0.136 Uiso 1 1 calc R U . . .
Ni1 Ni 0.48798(8) 0.63143(7) 0.44443(6) 0.0348(2) Uani 1 1 d . . . . .
O4 O 0.6241(4) 0.5182(4) 0.4676(3) 0.0344(10) Uani 1 1 d . . . . .
O2 O 0.4693(4) 0.6804(4) 0.5775(3) 0.0380(11) Uani 1 1 d . . . . .
O3 O 0.5283(5) 0.5790(4) 0.3071(3) 0.0407(12) Uani 1 1 d . . . . .
O5 O 0.3361(5) 0.7177(4) 0.4203(4) 0.0448(12) Uani 1 1 d . . . . .
O7 O 0.2621(5) 0.4607(5) 0.8582(4) 0.0534(14) Uani 1 1 d . . . . .
O6 O 0.2143(5) 0.6732(4) 0.5740(4) 0.0504(14) Uani 1 1 d . . . . .
O10 O 0.1285(6) 0.4345(6) 0.7172(4) 0.0623(16) Uani 1 1 d . . . . .
H34 H 0.1172 0.3715 0.7724 0.075 Uiso 1 1 calc R U . . .
O1 O 0.4550(6) 0.6734(5) 0.7634(4) 0.0566(15) Uani 1 1 d . . . . .
O8 O 0.1580(7) 0.5722(6) 0.9564(4) 0.086(2) Uani 1 1 d . . . . .
O9 O 0.1958(6) 0.6917(5) 0.7736(4) 0.0664(18) Uani 1 1 d . . . . .
H30 H 0.1541 0.6542 0.8380 0.080 Uiso 1 1 calc R U . . .
C7 C 0.5211(7) 0.7720(6) 0.5969(5) 0.0370(16) Uani 1 1 d . . . . .
C17 C 0.2384(7) 0.7194(6) 0.4823(5) 0.0386(16) Uani 1 1 d . . . . .
C6 C 0.5864(7) 0.8671(6) 0.5222(5) 0.0407(16) Uani 1 1 d . . . . .
C25 C 0.2024(8) 0.3795(8) 1.0331(6) 0.059(2) Uani 1 1 d . . . . .
C2 C 0.5110(8) 0.7755(6) 0.6985(5) 0.0469(19) Uani 1 1 d . . . . .
C15 C 0.4904(7) 0.6567(6) 0.2365(5) 0.0447(19) Uani 1 1 d . . . . .
C10 C 0.5374(9) 0.7759(7) 0.2121(5) 0.054(2) Uani 1 1 d . . . . .
C16 C 0.7077(8) 0.5597(7) 0.5175(6) 0.053(2) Uani 1 1 d . . . . .
H15 H 0.7750 0.5084 0.5153 0.079 Uiso 1 1 calc R U . . .
H16 H 0.6676 0.5588 0.5863 0.079 Uiso 1 1 calc R U . . .
H14 H 0.7365 0.6396 0.4842 0.079 Uiso 1 1 calc R U . . .
C14 C 0.4054(9) 0.6247(8) 0.1891(6) 0.060(2) Uani 1 1 d . . . . .
H13 H 0.3733 0.5466 0.2056 0.072 Uiso 1 1 calc R U . . .
C18 C 0.1394(7) 0.7825(6) 0.4414(6) 0.0430(17) Uani 1 1 d . . . . .
C5 C 0.6271(7) 0.9656(6) 0.5544(6) 0.051(2) Uani 1 1 d . . . . .
H6 H 0.6664 1.0304 0.5062 0.061 Uiso 1 1 calc R U . . .
C9 C 0.6312(9) 0.8056(7) 0.2621(6) 0.060(2) Uani 1 1 d . . . . .
H9 H 0.7004 0.7574 0.2451 0.072 Uiso 1 1 calc R U . . .
H8 H 0.6580 0.8886 0.2359 0.072 Uiso 1 1 calc R U . . .
C24 C 0.2064(9) 0.4783(8) 0.9435(6) 0.060(2) Uani 1 1 d . . . . .
C3 C 0.5529(8) 0.8721(7) 0.7280(6) 0.056(2) Uani 1 1 d . . . . .
H4 H 0.5430 0.8729 0.7959 0.068 Uiso 1 1 calc R U . . .
C1 C 0.4603(10) 0.6582(9) 0.8672(6) 0.078(3) Uani 1 1 d . . . . .
H3 H 0.5402 0.6808 0.8707 0.117 Uiso 1 1 calc R U . . .
H1 H 0.4416 0.5762 0.8999 0.117 Uiso 1 1 calc R U . . .
H2 H 0.4025 0.7076 0.9002 0.117 Uiso 1 1 calc R U . . .
C4 C 0.6107(9) 0.9691(8) 0.6540(7) 0.062(2) Uani 1 1 d . . . . .
H5 H 0.6380 1.0358 0.6726 0.075 Uiso 1 1 calc R U . . .
C12 C 0.4117(11) 0.8227(9) 0.0934(7) 0.080(3) Uani 1 1 d . . . . .
H11 H 0.3851 0.8782 0.0455 0.096 Uiso 1 1 calc R U . . .
C11 C 0.4965(10) 0.8571(7) 0.1405(6) 0.068(3) Uani 1 1 d . . . . .
H10 H 0.5264 0.9359 0.1239 0.082 Uiso 1 1 calc R U . . .
C19 C 0.1510(9) 0.8228(7) 0.3420(7) 0.062(2) Uani 1 1 d . . . . .
H17 H 0.2221 0.8107 0.2969 0.074 Uiso 1 1 calc R U . . .
C26 C 0.2505(11) 0.2728(9) 1.0199(7) 0.079(3) Uani 1 1 d . . . . .
H26 H 0.2881 0.2609 0.9561 0.095 Uiso 1 1 calc R U . . .
C13 C 0.3675(10) 0.7074(10) 0.1173(6) 0.074(3) Uani 1 1 d . . . . .
H12 H 0.3113 0.6843 0.0850 0.089 Uiso 1 1 calc R U . . .
C30 C 0.1495(15) 0.3961(12) 1.1284(8) 0.126(6) Uani 1 1 d . . . . .
H22 H 0.1149 0.4682 1.1373 0.151 Uiso 1 1 calc R U . . .
C31 C 0.1727(12) 0.8116(8) 0.7533(8) 0.094(4) Uani 1 1 d . . . . .
H29 H 0.1009 0.8265 0.8005 0.141 Uiso 1 1 calc R U . . .
H27 H 0.1611 0.8336 0.6862 0.141 Uiso 1 1 calc R U . . .
H28 H 0.2400 0.8578 0.7591 0.141 Uiso 1 1 calc R U . . .
C23 C 0.0313(9) 0.8031(9) 0.5101(7) 0.072(3) Uani 1 1 d . . . . .
H21 H 0.0237 0.7788 0.5790 0.087 Uiso 1 1 calc R U . . .
C27 C 0.2423(13) 0.1831(11) 1.1035(9) 0.104(4) Uani 1 1 d . . . . .
H25 H 0.2754 0.1105 1.0946 0.125 Uiso 1 1 calc R U . . .
C21 C -0.0450(11) 0.8981(10) 0.3691(11) 0.095(4) Uani 1 1 d . . . . .
H19 H -0.1068 0.9358 0.3432 0.114 Uiso 1 1 calc R U . . .
C20 C 0.0591(11) 0.8817(9) 0.3059(9) 0.085(3) Uani 1 1 d . . . . .
H18 H 0.0697 0.9103 0.2371 0.102 Uiso 1 1 calc R U . . .
C33 C -0.0216(16) 0.2012(12) 0.9450(13) 0.139(6) Uani 1 1 d . . . . .
H37 H -0.0359 0.1909 1.0168 0.209 Uiso 1 1 calc R U . . .
H35 H 0.0505 0.1621 0.9198 0.209 Uiso 1 1 calc R U . . .
H36 H -0.0893 0.1671 0.9282 0.209 Uiso 1 1 calc R U . . .
C29 C 0.1477(16) 0.3057(14) 1.2111(9) 0.145(7) Uani 1 1 d . . . . .
H23 H 0.1188 0.3189 1.2759 0.174 Uiso 1 1 calc R U . . .
C32 C 0.0277(12) 0.4459(11) 0.6641(10) 0.107(4) Uani 1 1 d . . . . .
H33 H -0.0462 0.4125 0.7105 0.161 Uiso 1 1 calc R U . . .
H31 H 0.0463 0.4038 0.6097 0.161 Uiso 1 1 calc R U . . .
H32 H 0.0184 0.5286 0.6379 0.161 Uiso 1 1 calc R U . . .
C28 C 0.1892(11) 0.1955(12) 1.1960(9) 0.099(4) Uani 1 1 d . . . . .
H24 H 0.1802 0.1310 1.2500 0.119 Uiso 1 1 calc R U . . .
C22 C -0.0634(11) 0.8593(11) 0.4745(11) 0.103(4) Uani 1 1 d . . . . .
H20 H -0.1358 0.8709 0.5183 0.124 Uiso 1 1 calc R U . . .

loop_
_atom_site_aniso_label
_atom_site_aniso_U_11
_atom_site_aniso_U_22
_atom_site_aniso_U_33
_atom_site_aniso_U_23
_atom_site_aniso_U_13
_atom_site_aniso_U_12
Gd1 0.0441(3) 0.03349(19) 0.02987(19) -0.00282(13) 0.00156(14) 0.00532(15)
N1 0.043(4) 0.037(3) 0.040(3) -0.002(2) 0.001(3) 0.002(3)
C8 0.040(5) 0.033(3) 0.049(4) 0.003(3) 0.001(3) 0.003(3)
O11 0.098(6) 0.104(6) 0.055(4) -0.018(4) 0.014(4) 0.004(5)
Ni1 0.0408(6) 0.0299(4) 0.0288(4) -0.0030(3) -0.0010(4) 0.0049(4)
O4 0.033(3) 0.033(2) 0.035(2) -0.0059(18) -0.003(2) -0.0006(19)
O2 0.047(3) 0.030(2) 0.034(2) -0.0103(18) -0.001(2) -0.006(2)
O3 0.051(3) 0.030(2) 0.037(2) -0.0034(19) -0.006(2) 0.011(2)
O5 0.040(3) 0.048(3) 0.039(3) -0.003(2) -0.002(2) 0.013(2)
O7 0.065(4) 0.054(3) 0.033(3) -0.001(2) -0.001(3) 0.004(3)
O6 0.057(4) 0.049(3) 0.036(3) 0.001(2) -0.003(2) 0.013(3)
O10 0.055(4) 0.075(4) 0.045(3) 0.001(3) -0.001(3) -0.006(3)
O1 0.073(4) 0.057(3) 0.036(3) -0.009(2) -0.006(3) -0.009(3)
O8 0.118(6) 0.071(4) 0.046(3) -0.003(3) 0.019(4) 0.037(4)
O9 0.093(5) 0.054(3) 0.043(3) -0.010(2) 0.000(3) 0.035(3)
C7 0.037(4) 0.036(3) 0.039(4) -0.014(3) -0.007(3) 0.011(3)
C17 0.040(4) 0.032(3) 0.046(4) -0.012(3) -0.010(3) 0.004(3)
C6 0.040(4) 0.033(3) 0.050(4) -0.010(3) -0.012(3) 0.004(3)
C25 0.054(6) 0.066(5) 0.044(4) 0.005(4) 0.000(4) 0.003(4)
C2 0.056(5) 0.043(4) 0.040(4) -0.011(3) -0.006(4) 0.007(4)
C15 0.056(5) 0.045(4) 0.030(3) -0.010(3) -0.001(3) 0.013(4)
C10 0.081(7) 0.044(4) 0.027(3) -0.001(3) 0.001(4) 0.012(4)
C16 0.047(5) 0.042(4) 0.066(5) -0.007(4) -0.012(4) 0.001(4)
C14 0.074(7) 0.064(5) 0.042(4) -0.012(4) -0.016(4) 0.017(5)
C18 0.041(5) 0.036(3) 0.051(4) -0.004(3) -0.013(3) 0.003(3)
C5 0.048(5) 0.039(4) 0.063(5) -0.008(3) -0.011(4) 0.001(3)
C9 0.072(6) 0.045(4) 0.042(4) 0.009(3) 0.012(4) 0.001(4)
C24 0.068(6) 0.064(5) 0.041(4) -0.003(4) -0.007(4) -0.001(5)
C3 0.067(6) 0.052(4) 0.057(5) -0.021(4) -0.020(4) 0.005(4)
C1 0.105(9) 0.092(7) 0.035(4) -0.016(4) -0.007(5) -0.025(6)
C4 0.064(7) 0.050(5) 0.082(7) -0.019(4) -0.031(5) 0.003(4)
C12 0.119(10) 0.082(7) 0.041(5) -0.010(5) -0.027(6) 0.046(7)
C11 0.114(9) 0.043(4) 0.038(4) -0.002(3) -0.003(5) 0.019(5)
C19 0.063(6) 0.060(5) 0.061(5) -0.007(4) -0.019(5) 0.007(4)
C26 0.102(9) 0.072(6) 0.057(6) 0.002(5) -0.019(6) 0.015(6)
C13 0.082(8) 0.105(8) 0.044(5) -0.018(5) -0.028(5) 0.035(6)
C30 0.200(17) 0.098(9) 0.052(6) 0.006(6) 0.008(8) 0.044(10)
C31 0.147(12) 0.052(5) 0.083(7) -0.019(5) -0.021(8) 0.027(6)
C23 0.056(6) 0.083(6) 0.064(6) 0.002(5) -0.002(5) 0.023(5)
C27 0.124(12) 0.092(8) 0.085(8) 0.013(7) -0.026(8) 0.034(8)
C21 0.074(9) 0.090(8) 0.128(11) -0.002(7) -0.056(8) 0.026(7)
C20 0.083(9) 0.084(7) 0.080(7) 0.016(6) -0.032(7) 0.017(6)
C33 0.167(17) 0.094(10) 0.145(14) -0.036(10) -0.007(12) -0.032(10)
C29 0.198(18) 0.142(12) 0.048(6) 0.028(7) 0.023(8) 0.064(12)
C32 0.093(10) 0.101(9) 0.117(11) -0.024(8) -0.002(8) -0.025(8)
C28 0.079(9) 0.112(9) 0.075(8) 0.040(7) -0.005(6) 0.014(7)
C22 0.057(7) 0.111(9) 0.130(11) -0.005(8) -0.016(7) 0.037(7)

loop_
_atom_type_symbol
_atom_type_description
_atom_type_scat_dispersion_real
_atom_type_scat_dispersion_imag
_atom_type_scat_source
C C 0.0033 0.0016 'International Tables Vol C Tables 4.2.6.8 and 6.1.1.4'
H H 0.0000 0.0000 'International Tables Vol C Tables 4.2.6.8 and 6.1.1.4'
Gd Gd -0.1653 3.9035 'International Tables Vol C Tables 4.2.6.8 and 6.1.1.4'
N N 0.0061 0.0033 'International Tables Vol C Tables 4.2.6.8 and 6.1.1.4'
Ni Ni 0.3393 1.1124 'International Tables Vol C Tables 4.2.6.8 and 6.1.1.4'
O O 0.0106 0.0060 'International Tables Vol C Tables 4.2.6.8 and 6.1.1.4'

loop_
_geom_angle_atom_site_label_1
_geom_angle_atom_site_label_2
_geom_angle_atom_site_label_3
_geom_angle
_geom_angle_site_symmetry_1
_geom_angle_site_symmetry_3
_geom_angle_publ_flag
O2 Gd1 O3 84.06(18) . 2_666 ?
O2 Gd1 O4 72.38(17) . 2_666 ?
O3 Gd1 O4 69.98(16) 2_666 2_666 ?
O2 Gd1 O6 77.1(2) . . ?
O3 Gd1 O6 144.55(17) 2_666 . ?
O4 Gd1 O6 75.78(17) 2_666 . ?
O2 Gd1 O7 137.55(19) . . ?
O3 Gd1 O7 79.60(18) 2_666 . ?
O4 Gd1 O7 134.76(18) 2_666 . ?
O6 Gd1 O7 133.50(19) . . ?
O2 Gd1 O9 100.6(2) . . ?
O3 Gd1 O9 143.01(19) 2_666 . ?
O4 Gd1 O9 146.59(17) 2_666 . ?
O6 Gd1 O9 70.83(19) . . ?
O7 Gd1 O9 72.32(19) . . ?
O2 Gd1 O10 151.16(19) . . ?
O3 Gd1 O10 107.6(2) 2_666 . ?
O4 Gd1 O10 86.68(19) 2_666 . ?
O6 Gd1 O10 78.7(2) . . ?
O7 Gd1 O10 71.3(2) . . ?
O9 Gd1 O10 85.9(2) . . ?
O2 Gd1 O1 61.56(18) . . ?
O3 Gd1 O1 80.79(19) 2_666 . ?
O4 Gd1 O1 127.32(18) 2_666 . ?
O6 Gd1 O1 114.50(19) . . ?
O7 Gd1 O1 77.2(2) . . ?
O9 Gd1 O1 70.0(2) . . ?
O10 Gd1 O1 144.93(19) . . ?
O2 Gd1 Ni1 35.03(11) . . ?
O3 Gd1 Ni1 80.31(13) 2_666 . ?
O4 Gd1 Ni1 38.24(12) 2_666 . ?
O6 Gd1 Ni1 66.98(14) . . ?
O7 Gd1 Ni1 159.49(14) . . ?
O9 Gd1 Ni1 123.62(14) . . ?
O10 Gd1 Ni1 119.30(15) . . ?
O1 Gd1 Ni1 95.50(14) . . ?
O2 Gd1 Ni1 75.52(13) . 2_666 ?
O3 Gd1 Ni1 34.98(12) 2_666 2_666 ?
O4 Gd1 Ni1 34.99(11) 2_666 2_666 ?
O6 Gd1 Ni1 110.30(14) . 2_666 ?
O7 Gd1 Ni1 108.71(14) . 2_666 ?
O9 Gd1 Ni1 175.41(17) . 2_666 ?
O10 Gd1 Ni1 98.72(17) . 2_666 ?
O1 Gd1 Ni1 105.70(15) . 2_666 ?
Ni1 Gd1 Ni1 54.31(6) . 2_666 ?
C8 N1 C9 118.4(6) . . ?
C8 N1 Ni1 124.8(5) . . ?
C9 N1 Ni1 116.5(5) . . ?
N1 C8 C6 127.5(7) . . ?
N1 C8 H7 116.3 . . ?
C6 C8 H7 116.3 . . ?
C33 O11 H38 109.5 . . ?
O2 Ni1 O5 91.7(2) . . ?
O2 Ni1 O4 93.3(2) . . ?
O5 Ni1 O4 169.9(2) . . ?
O2 Ni1 N1 90.1(2) . . ?
O5 Ni1 N1 89.0(2) . . ?
O4 Ni1 N1 99.8(2) . . ?
O2 Ni1 O3 173.4(2) . . ?
O5 Ni1 O3 94.4(2) . . ?
O4 Ni1 O3 81.13(18) . . ?
N1 Ni1 O3 87.4(2) . . ?
O2 Ni1 O4 83.53(19) . 2_666 ?
O5 Ni1 O4 89.2(2) . 2_666 ?
O4 Ni1 O4 82.6(2) . 2_666 ?
N1 Ni1 O4 173.3(2) . 2_666 ?
O3 Ni1 O4 99.18(19) . 2_666 ?
O2 Ni1 Gd1 41.02(14) . . ?
O5 Ni1 Gd1 83.11(15) . . ?
O4 Ni1 Gd1 94.86(14) . . ?
N1 Ni1 Gd1 129.74(17) . . ?
O3 Ni1 Gd1 142.56(15) . . ?
O4 Ni1 Gd1 43.61(12) 2_666 . ?
O2 Ni1 Gd1 134.46(14) . 2_666 ?
O5 Ni1 Gd1 133.59(15) . 2_666 ?
O4 Ni1 Gd1 41.28(13) . 2_666 ?
N1 Ni1 Gd1 94.74(18) . 2_666 ?
O3 Ni1 Gd1 39.84(12) . 2_666 ?
O4 Ni1 Gd1 91.16(14) 2_666 2_666 ?
Gd1 Ni1 Gd1 125.69(6) . 2_666 ?
C16 O4 Ni1 115.1(4) . . ?
C16 O4 Ni1 113.9(4) . 2_666 ?
Ni1 O4 Ni1 97.4(2) . 2_666 ?
C16 O4 Gd1 124.2(4) . 2_666 ?
Ni1 O4 Gd1 103.72(19) . 2_666 ?
Ni1 O4 Gd1 98.15(19) 2_666 2_666 ?
C7 O2 Ni1 128.2(4) . . ?
C7 O2 Gd1 127.4(4) . . ?
Ni1 O2 Gd1 103.9(2) . . ?
C15 O3 Ni1 111.7(4) . . ?
C15 O3 Gd1 138.0(4) . 2_666 ?
Ni1 O3 Gd1 105.2(2) . 2_666 ?
C17 O5 Ni1 127.5(4) . . ?
C24 O7 Gd1 142.6(5) . . ?
C17 O6 Gd1 135.5(5) . . ?
C32 O10 Gd1 131.3(6) . . ?
C32 O10 H34 114.4 . . ?
Gd1 O10 H34 114.4 . . ?
C2 O1 C1 117.1(7) . . ?
C2 O1 Gd1 113.6(4) . . ?
C1 O1 Gd1 128.2(5) . . ?
C31 O9 Gd1 136.5(6) . . ?
C31 O9 H30 111.7 . . ?
Gd1 O9 H30 111.7 . . ?
O2 C7 C2 117.4(6) . . ?
O2 C7 C6 124.3(6) . . ?
C2 C7 C6 118.4(7) . . ?
O5 C17 O6 126.8(7) . . ?
O5 C17 C18 115.8(6) . . ?
O6 C17 C18 117.4(7) . . ?
C5 C6 C7 117.8(7) . . ?
C5 C6 C8 118.3(7) . . ?
C7 C6 C8 123.8(7) . . ?
C26 C25 C30 119.9(9) . . ?
C26 C25 C24 120.0(8) . . ?
C30 C25 C24 120.0(9) . . ?
C3 C2 O1 124.8(7) . . ?
C3 C2 C7 122.4(7) . . ?
O1 C2 C7 112.9(7) . . ?
O3 C15 C14 122.2(7) . . ?
O3 C15 C10 118.4(7) . . ?
C14 C15 C10 119.3(7) . . ?
C11 C10 C15 118.6(9) . . ?
C11 C10 C9 123.7(8) . . ?
C15 C10 C9 117.6(7) . . ?
O4 C16 H15 109.5 . . ?
O4 C16 H16 109.5 . . ?
H15 C16 H16 109.5 . . ?
O4 C16 H14 109.5 . . ?
H15 C16 H14 109.5 . . ?
H16 C16 H14 109.5 . . ?
C15 C14 C13 120.6(9) . . ?
C15 C14 H13 119.7 . . ?
C13 C14 H13 119.7 . . ?
C19 C18 C23 119.2(7) . . ?
C19 C18 C17 122.0(7) . . ?
C23 C18 C17 118.7(7) . . ?
C4 C5 C6 122.2(8) . . ?
C4 C5 H6 118.9 . . ?
C6 C5 H6 118.9 . . ?
N1 C9 C10 114.1(7) . . ?
N1 C9 H9 108.7 . . ?
C10 C9 H9 108.7 . . ?
N1 C9 H8 108.7 . . ?
C10 C9 H8 108.7 . . ?
H9 C9 H8 107.6 . . ?
O8 C24 O7 123.4(8) . . ?
O8 C24 C25 119.1(8) . . ?
O7 C24 C25 117.5(8) . . ?
C2 C3 C4 118.9(8) . . ?
C2 C3 H4 120.5 . . ?
C4 C3 H4 120.5 . . ?
O1 C1 H3 109.5 . . ?
O1 C1 H1 109.5 . . ?
H3 C1 H1 109.5 . . ?
O1 C1 H2 109.5 . . ?
H3 C1 H2 109.5 . . ?
H1 C1 H2 109.5 . . ?
C5 C4 C3 120.0(8) . . ?
C5 C4 H5 120.0 . . ?
C3 C4 H5 120.0 . . ?
C13 C12 C11 119.8(8) . . ?
C13 C12 H11 120.1 . . ?
C11 C12 H11 120.1 . . ?
C12 C11 C10 121.0(9) . . ?
C12 C11 H10 119.5 . . ?
C10 C11 H10 119.5 . . ?
C18 C19 C20 121.1(9) . . ?
C18 C19 H17 119.4 . . ?
C20 C19 H17 119.4 . . ?
C25 C26 C27 118.4(10) . . ?
C25 C26 H26 120.8 . . ?
C27 C26 H26 120.8 . . ?
C12 C13 C14 120.6(10) . . ?
C12 C13 H12 119.7 . . ?
C14 C13 H12 119.7 . . ?
C25 C30 C29 120.0(12) . . ?
C25 C30 H22 120.0 . . ?
C29 C30 H22 120.0 . . ?
O9 C31 H29 109.5 . . ?
O9 C31 H27 109.5 . . ?
H29 C31 H27 109.5 . . ?
O9 C31 H28 109.5 . . ?
H29 C31 H28 109.5 . . ?
H27 C31 H28 109.5 . . ?
C22 C23 C18 120.1(10) . . ?
C22 C23 H21 119.9 . . ?
C18 C23 H21 119.9 . . ?
C28 C27 C26 123.1(12) . . ?
C28 C27 H25 118.5 . . ?
C26 C27 H25 118.5 . . ?
C20 C21 C22 121.5(9) . . ?
C20 C21 H19 119.2 . . ?
C22 C21 H19 119.2 . . ?
C21 C20 C19 120.5(10) . . ?
C21 C20 H18 119.7 . . ?
C19 C20 H18 119.7 . . ?
O11 C33 H37 109.5 . . ?
O11 C33 H35 109.5 . . ?
H37 C33 H35 109.5 . . ?
O11 C33 H36 109.5 . . ?
H37 C33 H36 109.5 . . ?
H35 C33 H36 109.5 . . ?
C28 C29 C30 119.2(12) . . ?
C28 C29 H23 120.4 . . ?
C30 C29 H23 120.4 . . ?
O10 C32 H33 109.5 . . ?
O10 C32 H31 109.5 . . ?
H33 C32 H31 109.5 . . ?
O10 C32 H32 109.5 . . ?
H33 C32 H32 109.5 . . ?
H31 C32 H32 109.5 . . ?
C27 C28 C29 119.0(10) . . ?
C27 C28 H24 120.5 . . ?
C29 C28 H24 120.5 . . ?
C23 C22 C21 117.4(11) . . ?
C23 C22 H20 121.3 . . ?
C21 C22 H20 121.3 . . ?

loop_
_geom_bond_atom_site_label_1
_geom_bond_atom_site_label_2
_geom_bond_distance
_geom_bond_site_symmetry_2
_geom_bond_publ_flag
Gd1 O2 2.297(5) . ?
Gd1 O3 2.313(5) 2_666 ?
Gd1 O4 2.367(5) 2_666 ?
Gd1 O6 2.376(5) . ?
Gd1 O7 2.383(5) . ?
Gd1 O9 2.445(5) . ?
Gd1 O10 2.445(7) . ?
Gd1 O1 2.646(6) . ?
Gd1 Ni1 3.397(3) . ?
Gd1 Ni1 3.485(3) 2_666 ?
N1 C8 1.275(9) . ?
N1 C9 1.479(10) . ?
N1 Ni1 2.064(6) . ?
C8 C6 1.435(10) . ?
C8 H7 0.9300 . ?
O11 C33 1.415(14) . ?
O11 H38 0.8200 . ?
Ni1 O2 2.009(5) . ?
Ni1 O5 2.048(5) . ?
Ni1 O4 2.057(5) . ?
Ni1 O3 2.070(5) . ?
Ni1 O4 2.124(5) 2_666 ?
Ni1 Gd1 3.485(3) 2_666 ?
O4 C16 1.435(9) . ?
O4 Ni1 2.124(5) 2_666 ?
O4 Gd1 2.367(5) 2_666 ?
O2 C7 1.308(8) . ?
O3 C15 1.340(8) . ?
O3 Gd1 2.313(5) 2_666 ?
O5 C17 1.241(8) . ?
O7 C24 1.266(10) . ?
O6 C17 1.250(8) . ?
O10 C32 1.496(14) . ?
O10 H34 0.9300 . ?
O1 C2 1.380(9) . ?
O1 C1 1.440(9) . ?
O8 C24 1.231(10) . ?
O9 C31 1.382(9) . ?
O9 H30 0.9300 . ?
C7 C2 1.405(10) . ?
C7 C6 1.420(10) . ?
C17 C18 1.498(10) . ?
C6 C5 1.411(10) . ?
C25 C26 1.364(12) . ?
C25 C30 1.376(14) . ?
C25 C24 1.502(11) . ?
C2 C3 1.376(11) . ?
C15 C14 1.380(12) . ?
C15 C10 1.414(11) . ?
C10 C11 1.386(11) . ?
C10 C9 1.480(13) . ?
C16 H15 0.9600 . ?
C16 H16 0.9600 . ?
C16 H14 0.9600 . ?
C14 C13 1.382(11) . ?
C14 H13 0.9300 . ?
C18 C19 1.348(11) . ?
C18 C23 1.421(11) . ?
C5 C4 1.368(12) . ?
C5 H6 0.9300 . ?
C9 H9 0.9700 . ?
C9 H8 0.9700 . ?
C3 C4 1.401(12) . ?
C3 H4 0.9300 . ?
C1 H3 0.9600 . ?
C1 H1 0.9600 . ?
C1 H2 0.9600 . ?
C4 H5 0.9300 . ?
C12 C13 1.363(15) . ?
C12 C11 1.385(15) . ?
C12 H11 0.9300 . ?
C11 H10 0.9300 . ?
C19 C20 1.380(12) . ?
C19 H17 0.9300 . ?
C26 C27 1.377(13) . ?
C26 H26 0.9300 . ?
C13 H12 0.9300 . ?
C30 C29 1.386(15) . ?
C30 H22 0.9300 . ?
C31 H29 0.9600 . ?
C31 H27 0.9600 . ?
C31 H28 0.9600 . ?
C23 C22 1.391(13) . ?
C23 H21 0.9300 . ?
C27 C28 1.327(16) . ?
C27 H25 0.9300 . ?
C21 C20 1.337(16) . ?
C21 C22 1.415(17) . ?
C21 H19 0.9300 . ?
C20 H18 0.9300 . ?
C33 H37 0.9600 . ?
C33 H35 0.9600 . ?
C33 H36 0.9600 . ?
C29 C28 1.383(18) . ?
C29 H23 0.9300 . ?
C32 H33 0.9600 . ?
C32 H31 0.9600 . ?
C32 H32 0.9600 . ?
C28 H24 0.9300 . ?
C22 H20 0.9300 . ?
